data_7028882
loop_
_publ_author_name
'Misra, Rajneesh'
'Jadhav, Thaksen'
'Mobin, Shaikh M.'

_publ_section_title
;
 Ferrocenyl pyrazaboles: design, synthesis, structure, and properties.
;
_journal_issue 5
_journal_name_full 'Dalton transactions (Cambridge, England : 2003)'
_journal_page_first 2013
_journal_page_last 2022
_journal_paper_doi 10.1039/c3dt52315b
_journal_volume 43
_journal_year 2014
_chemical_formula_sum 'C42 H58 B2 Fe2 N4'
_chemical_formula_weight 752.24
_chemical_name_systematic
;
 ?
;
_space_group_IT_number 2
_symmetry_cell_setting triclinic
_symmetry_space_group_name_Hall '-P 1'
_symmetry_space_group_name_H-M 'P -1'
_atom_sites_solution_hydrogens geom
_atom_sites_solution_primary direct
_atom_sites_solution_secondary difmap
_audit_creation_method SHELXL-97
_cell_angle_alpha 103.893(2)
_cell_angle_beta 109.461(3)
_cell_angle_gamma 97.674(3)
_cell_formula_units_Z 2
_cell_length_a 11.2575(5)
_cell_length_b 12.7550(3)
_cell_length_c 15.5389(5)
_cell_measurement_reflns_used 10532
_cell_measurement_temperature 150(2)
_cell_measurement_theta_max 28.7895
_cell_measurement_theta_min 2.8883
_cell_volume 1985.85(13)
_computing_cell_refinement 'CrysAlis RED, Oxford Diffraction Ltd.,'
_computing_data_collection 'CrysAlis CCD, Oxford Diffraction Ltd.,'
_computing_data_reduction 'CrysAlis RED, Oxford Diffraction Ltd.,'
_computing_molecular_graphics Ortep3
_computing_publication_material Shelx97
_computing_structure_refinement 'SHELXL-97 (Sheldrick, 1997)'
_computing_structure_solution 'SHELXS-97 (Sheldrick, 1997)'
_diffrn_ambient_temperature 150(2)
_diffrn_detector_area_resol_mean 15.9948
_diffrn_measured_fraction_theta_full 0.998
_diffrn_measured_fraction_theta_max 0.998
_diffrn_measurement_device_type 'OXFORD DIFFRACTION SUPER NOVA'
_diffrn_measurement_method \w/q-scan
_diffrn_radiation_monochromator graphite
_diffrn_radiation_source 'Micro-Focus (Mo) X-ray Source'
_diffrn_radiation_type MoK\a
_diffrn_radiation_wavelength 0.71073
_diffrn_reflns_av_R_equivalents 0.0211
_diffrn_reflns_av_sigmaI/netI 0.0261
_diffrn_reflns_limit_h_max 13
_diffrn_reflns_limit_h_min -13
_diffrn_reflns_limit_k_max 13
_diffrn_reflns_limit_k_min -15
_diffrn_reflns_limit_l_max 18
_diffrn_reflns_limit_l_min -16
_diffrn_reflns_number 16417
_diffrn_reflns_theta_full 25.00
_diffrn_reflns_theta_max 25.00
_diffrn_reflns_theta_min 2.89
_exptl_absorpt_coefficient_mu 0.764
_exptl_absorpt_correction_T_max 0.9005
_exptl_absorpt_correction_T_min 0.8559
_exptl_absorpt_correction_type multi-scan
_exptl_absorpt_process_details
;
CrysAlis RED, Oxford Diffraction Ltd.,
Version 1.171.31.7 (release 18-10-2006 CrysAlis171 .NET)
(compiled Oct 18 2006,16:28:17)
Empirical absorption correction using spherical harmonics,
 implemented in SCALE3 ABSPACK scaling algorithm.
;
_exptl_crystal_colour YELLOW
_exptl_crystal_density_diffrn 1.258
_exptl_crystal_density_method 'not measured'
_exptl_crystal_description BLOCK
_exptl_crystal_F_000 800
_exptl_crystal_size_max 0.21
_exptl_crystal_size_mid 0.18
_exptl_crystal_size_min 0.14
_refine_diff_density_max 0.347
_refine_diff_density_min -0.272
_refine_diff_density_rms 0.042
_refine_ls_extinction_method none
_refine_ls_goodness_of_fit_ref 1.080
_refine_ls_hydrogen_treatment RIDING
_refine_ls_matrix_type full
_refine_ls_number_parameters 455
_refine_ls_number_reflns 6985
_refine_ls_number_restraints 0
_refine_ls_restrained_S_all 1.080
_refine_ls_R_factor_all 0.0375
_refine_ls_R_factor_gt 0.0325
_refine_ls_shift/su_max 0.001
_refine_ls_shift/su_mean 0.000
_refine_ls_structure_factor_coef Fsqd
_refine_ls_weighting_details 'calc w=1/[\s^2^(Fo^2^)+(0.0285P)^2^+1.2843P] where P=(Fo^2^+2Fc^2^)/3'
_refine_ls_weighting_scheme calc
_refine_ls_wR_factor_gt 0.0808
_refine_ls_wR_factor_ref 0.0838
_reflns_number_gt 6213
_reflns_number_total 6985
_reflns_threshold_expression >2sigma(I)
_cod_data_source_file c3dt52315b.txt
_cod_data_source_block rm019
_cod_depositor_comments
;
The following automatic conversions were performed:

'_symmetry_cell_setting' value 'Triclinic' changed to 'triclinic'
according to
/usr/data/users/saulius/automatic-downloads/current/RSC/lib/dictionaries/cif_core.dic
dictionary named 'cif_core.dic' version 2.4.2 from 2011-04-26.

Automatic conversion script
Id: cif_fix_values 2281 2013-09-26 08:29:07Z andrius 
;
_cod_original_cell_volume 1985.85(12)
_cod_database_code 7028882

loop_
_symmetry_equiv_pos_as_xyz
'x, y, z'
'-x, -y, -z'

loop_
_atom_site_label
_atom_site_type_symbol
_atom_site_fract_x
_atom_site_fract_y
_atom_site_fract_z
_atom_site_U_iso_or_equiv
_atom_site_adp_type
_atom_site_occupancy
_atom_site_symmetry_multiplicity
_atom_site_calc_flag
_atom_site_refinement_flags
Fe1 Fe 0.90837(3) 0.36289(2) 0.80976(2) 0.03170(9) Uani 1 1 d .
Fe2 Fe 0.72608(3) 0.90337(2) 0.38387(2) 0.03093(9) Uani 1 1 d .
B1 B 0.4787(2) 0.59054(19) 0.58337(16) 0.0317(5) Uani 1 1 d .
B2 B 0.6391(2) 1.0844(2) 0.02824(17) 0.0352(5) Uani 1 1 d .
N1 N 0.55187(17) 0.40944(13) 0.52392(11) 0.0304(4) Uani 1 1 d .
N2 N 0.55973(17) 0.49859(14) 0.59583(11) 0.0310(4) Uani 1 1 d .
N3 N 0.58529(16) 1.03963(14) 0.09774(12) 0.0333(4) Uani 1 1 d .
N4 N 0.47342(16) 0.96670(15) 0.07454(12) 0.0329(4) Uani 1 1 d .
C1 C 0.6165(2) 0.47837(18) 0.67913(14) 0.0340(5) Uani 1 1 d .
H1 H 0.6329 0.5273 0.7407 0.041 Uiso 1 1 calc R
C2 C 0.64780(19) 0.37581(17) 0.66235(14) 0.0306(4) Uani 1 1 d .
C3 C 0.6049(2) 0.33566(17) 0.56341(14) 0.0323(5) Uani 1 1 d .
H3 H 0.6121 0.2661 0.5286 0.039 Uiso 1 1 calc R
C4 C 0.5641(2) 0.71054(17) 0.65533(14) 0.0336(5) Uani 1 1 d .
H4A H 0.5123 0.7660 0.6427 0.040 Uiso 1 1 calc R
H4B H 0.5790 0.7095 0.7216 0.040 Uiso 1 1 calc R
C5 C 0.6948(2) 0.75033(19) 0.65091(16) 0.0400(5) Uani 1 1 d .
H5A H 0.6822 0.7435 0.5835 0.048 Uiso 1 1 calc R
H5B H 0.7516 0.7009 0.6720 0.048 Uiso 1 1 calc R
C6 C 0.7636(2) 0.87021(19) 0.71230(17) 0.0448(6) Uani 1 1 d .
H6A H 0.7089 0.9203 0.6895 0.054 Uiso 1 1 calc R
H6B H 0.7736 0.8782 0.7795 0.054 Uiso 1 1 calc R
C7 C 0.8957(3) 0.9057(2) 0.7094(2) 0.0608(7) Uani 1 1 d .
H7A H 0.9510 0.8576 0.7333 0.091 Uiso 1 1 calc R
H7B H 0.9352 0.9829 0.7498 0.091 Uiso 1 1 calc R
H7C H 0.8863 0.8998 0.6433 0.091 Uiso 1 1 calc R
C8 C 0.3448(2) 0.54873(17) 0.59661(15) 0.0347(5) Uani 1 1 d .
H8A H 0.2974 0.4771 0.5463 0.042 Uiso 1 1 calc R
H8B H 0.3676 0.5341 0.6592 0.042 Uiso 1 1 calc R
C9 C 0.2528(2) 0.62640(19) 0.59245(17) 0.0396(5) Uani 1 1 d .
H9A H 0.3020 0.7010 0.6371 0.048 Uiso 1 1 calc R
H9B H 0.2196 0.6332 0.5270 0.048 Uiso 1 1 calc R
C10 C 0.1384(2) 0.5887(2) 0.61783(18) 0.0452(6) Uani 1 1 d .
H10A H 0.0904 0.5133 0.5743 0.054 Uiso 1 1 calc R
H10B H 0.1715 0.5838 0.6839 0.054 Uiso 1 1 calc R
C11 C 0.0452(2) 0.6648(2) 0.6113(2) 0.0543(7) Uani 1 1 d .
H11A H 0.0891 0.7373 0.6596 0.081 Uiso 1 1 calc R
H11B H -0.0299 0.6320 0.6226 0.081 Uiso 1 1 calc R
H11C H 0.0163 0.6743 0.5473 0.081 Uiso 1 1 calc R
C12 C 0.7135(2) 0.32373(17) 0.73322(14) 0.0323(5) Uani 1 1 d .
C13 C 0.7663(2) 0.22914(18) 0.71564(16) 0.0418(5) Uani 1 1 d .
H13 H 0.7628 0.1871 0.6550 0.050 Uiso 1 1 calc R
C14 C 0.8253(2) 0.20826(19) 0.80426(18) 0.0457(6) Uani 1 1 d .
H14 H 0.8679 0.1500 0.8132 0.055 Uiso 1 1 calc R
C15 C 0.8093(2) 0.2893(2) 0.87656(16) 0.0411(5) Uani 1 1 d .
H15 H 0.8396 0.2953 0.9428 0.049 Uiso 1 1 calc R
C16 C 0.7404(2) 0.36026(19) 0.83358(15) 0.0344(5) Uani 1 1 d .
H16 H 0.7161 0.4218 0.8660 0.041 Uiso 1 1 calc R
C17 C 0.9868(3) 0.4780(2) 0.7615(2) 0.0561(7) Uani 1 1 d .
H17 H 0.9404 0.5046 0.7111 0.067 Uiso 1 1 calc R
C18 C 1.0445(2) 0.3864(2) 0.75160(19) 0.0520(6) Uani 1 1 d .
H18 H 1.0442 0.3407 0.6934 0.062 Uiso 1 1 calc R
C19 C 1.1027(2) 0.3748(2) 0.84341(18) 0.0494(6) Uani 1 1 d .
H19 H 1.1483 0.3197 0.8578 0.059 Uiso 1 1 calc R
C20 C 1.0815(2) 0.4595(2) 0.91011(19) 0.0506(6) Uani 1 1 d .
H20 H 1.1103 0.4714 0.9773 0.061 Uiso 1 1 calc R
C21 C 1.0104(3) 0.5232(2) 0.8598(2) 0.0549(7) Uani 1 1 d .
H21 H 0.9829 0.5857 0.8870 0.066 Uiso 1 1 calc R
C22 C 0.6501(2) 1.0653(2) 0.19247(15) 0.0419(5) Uani 1 1 d .
H22 H 0.7324 1.1155 0.2272 0.050 Uiso 1 1 calc R
C23 C 0.5812(2) 1.00919(17) 0.23257(14) 0.0329(5) Uani 1 1 d .
C24 C 0.4697(2) 0.9478(2) 0.15515(15) 0.0400(5) Uani 1 1 d .
H24 H 0.4006 0.8994 0.1585 0.048 Uiso 1 1 calc R
C25 C 0.7655(2) 1.0392(2) 0.02577(16) 0.0423(5) Uani 1 1 d .
H25A H 0.7985 1.0717 -0.0160 0.051 Uiso 1 1 calc R
H25B H 0.8331 1.0682 0.0913 0.051 Uiso 1 1 calc R
C26 C 0.7497(2) 0.9145(2) -0.00827(18) 0.0513(6) Uani 1 1 d .
H26A H 0.6829 0.8847 -0.0741 0.062 Uiso 1 1 calc R
H26B H 0.7173 0.8812 0.0334 0.062 Uiso 1 1 calc R
C27 C 0.8723(3) 0.8778(3) -0.0086(2) 0.0850(12) Uani 1 1 d .
H27A H 0.9089 0.9159 -0.0459 0.102 Uiso 1 1 calc R
H27B H 0.9367 0.9016 0.0580 0.102 Uiso 1 1 calc R
C28 C 0.8515(5) 0.7543(4) -0.0505(3) 0.128(2) Uani 1 1 d .
H28A H 0.8149 0.7158 -0.0143 0.192 Uiso 1 1 calc R
H28B H 0.9345 0.7360 -0.0469 0.192 Uiso 1 1 calc R
H28C H 0.7914 0.7305 -0.1177 0.192 Uiso 1 1 calc R
C29 C 0.6708(2) 1.21789(19) 0.06108(16) 0.0411(5) Uani 1 1 d .
H29A H 0.7434 1.2451 0.1243 0.049 Uiso 1 1 calc R
H29B H 0.7025 1.2426 0.0153 0.049 Uiso 1 1 calc R
C30 C 0.5643(2) 1.2755(2) 0.06914(18) 0.0496(6) Uani 1 1 d .
H30A H 0.5351 1.2554 0.1177 0.059 Uiso 1 1 calc R
H30B H 0.4898 1.2478 0.0069 0.059 Uiso 1 1 calc R
C31 C 0.6045(3) 1.4020(2) 0.0967(2) 0.0591(7) Uani 1 1 d .
H31A H 0.6768 1.4304 0.1601 0.071 Uiso 1 1 calc R
H31B H 0.6362 1.4226 0.0494 0.071 Uiso 1 1 calc R
C32 C 0.4945(4) 1.4566(3) 0.1009(2) 0.0844(11) Uani 1 1 d .
H32A H 0.4224 1.4286 0.0384 0.127 Uiso 1 1 calc R
H32B H 0.5244 1.5372 0.1173 0.127 Uiso 1 1 calc R
H32C H 0.4653 1.4393 0.1498 0.127 Uiso 1 1 calc R
C33 C 0.6209(2) 1.00863(18) 0.33242(14) 0.0349(5) Uani 1 1 d .
C34 C 0.5525(2) 0.9424(2) 0.37013(16) 0.0463(6) Uani 1 1 d .
H34 H 0.4695 0.8933 0.3356 0.056 Uiso 1 1 calc R
C35 C 0.6298(3) 0.9620(2) 0.46861(17) 0.0521(7) Uani 1 1 d .
H35 H 0.6072 0.9285 0.5111 0.063 Uiso 1 1 calc R
C36 C 0.7455(3) 1.0397(2) 0.49188(16) 0.0488(6) Uani 1 1 d .
H36 H 0.8148 1.0673 0.5528 0.059 Uiso 1 1 calc R
C37 C 0.7410(2) 1.06971(19) 0.40857(15) 0.0410(5) Uani 1 1 d .
H37 H 0.8063 1.1213 0.4043 0.049 Uiso 1 1 calc R
C38 C 0.7446(3) 0.8022(2) 0.26926(18) 0.0549(7) Uani 1 1 d .
H38 H 0.7050 0.8019 0.2048 0.066 Uiso 1 1 calc R
C39 C 0.6918(3) 0.7384(2) 0.3162(2) 0.0642(8) Uani 1 1 d .
H39 H 0.6099 0.6871 0.2892 0.077 Uiso 1 1 calc R
C40 C 0.7831(3) 0.7649(2) 0.4105(2) 0.0589(7) Uani 1 1 d .
H40 H 0.7735 0.7337 0.4582 0.071 Uiso 1 1 calc R
C41 C 0.8888(3) 0.8436(2) 0.42217(19) 0.0539(7) Uani 1 1 d .
H41 H 0.9636 0.8765 0.4793 0.065 Uiso 1 1 calc R
C42 C 0.8664(3) 0.8663(2) 0.3356(2) 0.0530(7) Uani 1 1 d .
H42 H 0.9242 0.9169 0.3235 0.064 Uiso 1 1 calc R

loop_
_atom_site_aniso_label
_atom_site_aniso_U_11
_atom_site_aniso_U_22
_atom_site_aniso_U_33
_atom_site_aniso_U_23
_atom_site_aniso_U_13
_atom_site_aniso_U_12
Fe1 0.03579(17) 0.03355(17) 0.03150(16) 0.00981(13) 0.01808(13) 0.01291(13)
Fe2 0.03302(17) 0.03433(17) 0.02757(16) 0.00887(13) 0.01383(13) 0.00969(13)
B1 0.0445(14) 0.0300(12) 0.0227(11) 0.0079(10) 0.0133(10) 0.0146(11)
B2 0.0306(12) 0.0407(14) 0.0276(12) 0.0077(10) 0.0073(10) 0.0019(11)
N1 0.0408(10) 0.0274(9) 0.0237(8) 0.0059(7) 0.0130(7) 0.0114(7)
N2 0.0407(10) 0.0296(9) 0.0230(8) 0.0053(7) 0.0129(7) 0.0122(8)
N3 0.0293(9) 0.0356(10) 0.0284(9) 0.0070(8) 0.0063(7) 0.0032(8)
N4 0.0268(9) 0.0396(10) 0.0298(9) 0.0102(8) 0.0086(7) 0.0061(8)
C1 0.0447(12) 0.0362(12) 0.0215(10) 0.0076(9) 0.0119(9) 0.0143(10)
C2 0.0345(11) 0.0314(11) 0.0274(10) 0.0089(9) 0.0127(9) 0.0094(9)
C3 0.0423(12) 0.0279(11) 0.0290(10) 0.0083(9) 0.0154(9) 0.0115(9)
C4 0.0419(12) 0.0327(11) 0.0280(10) 0.0089(9) 0.0145(9) 0.0120(9)
C5 0.0436(13) 0.0410(13) 0.0338(11) 0.0059(10) 0.0165(10) 0.0104(10)
C6 0.0484(14) 0.0412(13) 0.0399(12) 0.0072(11) 0.0160(11) 0.0055(11)
C7 0.0541(16) 0.0535(16) 0.0618(17) 0.0006(13) 0.0246(14) -0.0053(13)
C8 0.0444(12) 0.0314(11) 0.0307(11) 0.0108(9) 0.0150(9) 0.0118(10)
C9 0.0442(13) 0.0378(12) 0.0429(12) 0.0148(10) 0.0215(10) 0.0118(10)
C10 0.0388(12) 0.0491(14) 0.0518(14) 0.0214(12) 0.0180(11) 0.0106(11)
C11 0.0429(14) 0.0521(15) 0.0734(18) 0.0216(14) 0.0270(13) 0.0110(12)
C12 0.0360(11) 0.0329(11) 0.0301(10) 0.0105(9) 0.0138(9) 0.0095(9)
C13 0.0488(13) 0.0328(12) 0.0390(12) 0.0070(10) 0.0119(10) 0.0129(10)
C14 0.0458(13) 0.0370(13) 0.0536(14) 0.0223(11) 0.0108(11) 0.0134(11)
C15 0.0369(12) 0.0528(14) 0.0384(12) 0.0249(11) 0.0130(10) 0.0088(11)
C16 0.0326(11) 0.0448(13) 0.0319(11) 0.0154(10) 0.0167(9) 0.0110(9)
C17 0.0554(16) 0.0598(17) 0.0740(18) 0.0380(15) 0.0381(14) 0.0135(13)
C18 0.0523(15) 0.0632(17) 0.0533(15) 0.0152(13) 0.0369(13) 0.0156(13)
C19 0.0381(13) 0.0605(16) 0.0542(15) 0.0141(13) 0.0239(11) 0.0166(12)
C20 0.0391(13) 0.0555(16) 0.0501(14) 0.0038(12) 0.0198(11) 0.0031(12)
C21 0.0537(15) 0.0367(13) 0.0797(19) 0.0084(13) 0.0406(14) 0.0049(12)
C22 0.0389(12) 0.0467(13) 0.0287(11) 0.0083(10) 0.0045(9) 0.0007(10)
C23 0.0333(11) 0.0356(11) 0.0301(10) 0.0085(9) 0.0112(9) 0.0144(9)
C24 0.0317(11) 0.0545(14) 0.0335(11) 0.0176(11) 0.0109(9) 0.0056(10)
C25 0.0308(11) 0.0557(15) 0.0317(11) 0.0079(10) 0.0067(9) 0.0058(10)
C26 0.0516(15) 0.0550(16) 0.0430(13) 0.0142(12) 0.0107(11) 0.0191(12)
C27 0.072(2) 0.100(3) 0.0536(17) -0.0068(17) -0.0044(15) 0.054(2)
C28 0.163(4) 0.111(3) 0.083(3) 0.003(2) 0.006(3) 0.100(3)
C29 0.0414(12) 0.0444(13) 0.0339(11) 0.0087(10) 0.0142(10) 0.0040(10)
C30 0.0530(15) 0.0554(16) 0.0482(14) 0.0205(12) 0.0241(12) 0.0168(12)
C31 0.078(2) 0.0513(16) 0.0507(15) 0.0161(13) 0.0238(14) 0.0254(15)
C32 0.125(3) 0.092(3) 0.069(2) 0.0326(19) 0.056(2) 0.067(2)
C33 0.0364(11) 0.0401(12) 0.0290(10) 0.0083(9) 0.0118(9) 0.0170(10)
C34 0.0356(12) 0.0732(17) 0.0375(12) 0.0185(12) 0.0185(10) 0.0220(12)
C35 0.0552(15) 0.087(2) 0.0346(12) 0.0258(13) 0.0284(12) 0.0387(15)
C36 0.0555(15) 0.0585(16) 0.0276(11) 0.0033(11) 0.0108(11) 0.0288(13)
C37 0.0480(13) 0.0355(12) 0.0315(11) 0.0031(9) 0.0082(10) 0.0150(10)
C38 0.0761(19) 0.0621(17) 0.0358(13) 0.0113(12) 0.0253(13) 0.0427(15)
C39 0.0622(17) 0.0362(14) 0.083(2) -0.0051(14) 0.0334(16) 0.0037(13)
C40 0.097(2) 0.0463(15) 0.0577(17) 0.0280(13) 0.0439(16) 0.0345(16)
C41 0.0512(15) 0.0560(16) 0.0548(15) 0.0148(13) 0.0157(12) 0.0287(13)
C42 0.0604(16) 0.0517(15) 0.0738(18) 0.0270(14) 0.0475(15) 0.0284(13)

loop_
_atom_type_symbol
_atom_type_description
_atom_type_scat_dispersion_real
_atom_type_scat_dispersion_imag
_atom_type_scat_source
C C 0.0033 0.0016 'International Tables Vol C Tables 4.2.6.8 and 6.1.1.4'
H H 0.0000 0.0000 'International Tables Vol C Tables 4.2.6.8 and 6.1.1.4'
N N 0.0061 0.0033 'International Tables Vol C Tables 4.2.6.8 and 6.1.1.4'
B B 0.0013 0.0007 'International Tables Vol C Tables 4.2.6.8 and 6.1.1.4'
Fe Fe 0.3463 0.8444 'International Tables Vol C Tables 4.2.6.8 and 6.1.1.4'

loop_
_geom_angle_atom_site_label_1
_geom_angle_atom_site_label_2
_geom_angle_atom_site_label_3
_geom_angle
_geom_angle_site_symmetry_1
_geom_angle_site_symmetry_3
C21 Fe1 C13 155.64(11) . .
C21 Fe1 C17 40.79(11) . .
C13 Fe1 C17 120.08(11) . .
C21 Fe1 C14 162.03(11) . .
C13 Fe1 C14 40.94(9) . .
C17 Fe1 C14 155.98(11) . .
C21 Fe1 C20 40.39(11) . .
C13 Fe1 C20 162.13(10) . .
C17 Fe1 C20 68.26(12) . .
C14 Fe1 C20 125.56(10) . .
C21 Fe1 C12 120.31(10) . .
C13 Fe1 C12 40.94(8) . .
C17 Fe1 C12 106.24(10) . .
C14 Fe1 C12 68.94(9) . .
C20 Fe1 C12 156.12(9) . .
C21 Fe1 C15 125.20(11) . .
C13 Fe1 C15 68.52(10) . .
C17 Fe1 C15 161.63(11) . .
C14 Fe1 C15 40.50(10) . .
C20 Fe1 C15 108.70(10) . .
C12 Fe1 C15 68.80(8) . .
C21 Fe1 C16 107.68(10) . .
C13 Fe1 C16 68.53(9) . .
C17 Fe1 C16 124.36(10) . .
C14 Fe1 C16 68.30(10) . .
C20 Fe1 C16 121.64(9) . .
C12 Fe1 C16 40.96(8) . .
C15 Fe1 C16 40.53(9) . .
C21 Fe1 C18 68.17(11) . .
C13 Fe1 C18 107.19(11) . .
C17 Fe1 C18 40.52(11) . .
C14 Fe1 C18 121.36(11) . .
C20 Fe1 C18 68.00(11) . .
C12 Fe1 C18 123.83(10) . .
C15 Fe1 C18 156.82(10) . .
C16 Fe1 C18 161.09(10) . .
C21 Fe1 C19 67.99(11) . .
C13 Fe1 C19 124.92(10) . .
C17 Fe1 C19 68.09(11) . .
C14 Fe1 C19 108.46(10) . .
C20 Fe1 C19 40.43(10) . .
C12 Fe1 C19 161.10(9) . .
C15 Fe1 C19 122.20(10) . .
C16 Fe1 C19 157.04(9) . .
C18 Fe1 C19 40.32(10) . .
C38 Fe2 C42 40.51(11) . .
C38 Fe2 C39 40.74(12) . .
C42 Fe2 C39 67.85(11) . .
C38 Fe2 C36 162.19(12) . .
C42 Fe2 C36 125.85(12) . .
C39 Fe2 C36 155.95(12) . .
C38 Fe2 C34 119.32(10) . .
C42 Fe2 C34 153.86(10) . .
C39 Fe2 C34 108.10(12) . .
C36 Fe2 C34 68.55(10) . .
C38 Fe2 C37 124.19(11) . .
C42 Fe2 C37 106.87(11) . .
C39 Fe2 C37 162.04(11) . .
C36 Fe2 C37 40.92(10) . .
C34 Fe2 C37 68.59(11) . .
C38 Fe2 C33 105.71(9) . .
C42 Fe2 C33 118.78(10) . .
C39 Fe2 C33 124.95(11) . .
C36 Fe2 C33 69.06(9) . .
C34 Fe2 C33 40.79(9) . .
C37 Fe2 C33 41.09(9) . .
C38 Fe2 C41 67.99(11) . .
C42 Fe2 C41 40.08(11) . .
C39 Fe2 C41 67.68(12) . .
C36 Fe2 C41 108.82(10) . .
C34 Fe2 C41 164.50(11) . .
C37 Fe2 C41 120.14(11) . .
C33 Fe2 C41 153.98(11) . .
C38 Fe2 C35 155.29(12) . .
C42 Fe2 C35 163.41(11) . .
C39 Fe2 C35 121.43(12) . .
C36 Fe2 C35 40.38(11) . .
C34 Fe2 C35 40.95(9) . .
C37 Fe2 C35 68.46(11) . .
C33 Fe2 C35 68.90(9) . .
C41 Fe2 C35 127.28(10) . .
C38 Fe2 C40 67.85(11) . .
C42 Fe2 C40 66.93(11) . .
C39 Fe2 C40 40.42(12) . .
C36 Fe2 C40 121.65(10) . .
C34 Fe2 C40 127.78(12) . .
C37 Fe2 C40 155.09(11) . .
C33 Fe2 C40 163.50(11) . .
C41 Fe2 C40 39.52(11) . .
C35 Fe2 C40 110.18(11) . .
N1 B1 N2 104.51(15) 2_666 .
N1 B1 C4 109.45(17) 2_666 .
N2 B1 C4 110.51(17) . .
N1 B1 C8 109.87(17) 2_666 .
N2 B1 C8 107.20(17) . .
C4 B1 C8 114.79(17) . .
N3 B2 N4 105.05(17) . 2_675
N3 B2 C29 110.01(18) . .
N4 B2 C29 111.18(18) 2_675 .
N3 B2 C25 110.34(18) . .
N4 B2 C25 108.81(18) 2_675 .
C29 B2 C25 111.27(19) . .
C3 N1 N2 108.09(15) . .
C3 N1 B1 125.84(16) . 2_666
N2 N1 B1 124.11(16) . 2_666
C1 N2 N1 107.71(16) . .
C1 N2 B1 124.55(16) . .
N1 N2 B1 125.22(15) . .
C22 N3 N4 107.63(18) . .
C22 N3 B2 124.34(18) . .
N4 N3 B2 127.94(16) . .
N3 N4 C24 108.06(16) . .
N3 N4 B2 126.79(17) . 2_675
C24 N4 B2 125.08(18) . 2_675
N2 C1 C2 110.19(18) . .
N2 C1 H1 124.9 . .
C2 C1 H1 124.9 . .
C3 C2 C1 103.97(17) . .
C3 C2 C12 128.28(19) . .
C1 C2 C12 127.74(18) . .
N1 C3 C2 110.02(18) . .
N1 C3 H3 125.0 . .
C2 C3 H3 125.0 . .
C5 C4 B1 117.04(18) . .
C5 C4 H4A 108.0 . .
B1 C4 H4A 108.0 . .
C5 C4 H4B 108.0 . .
B1 C4 H4B 108.0 . .
H4A C4 H4B 107.3 . .
C4 C5 C6 114.27(18) . .
C4 C5 H5A 108.7 . .
C6 C5 H5A 108.7 . .
C4 C5 H5B 108.7 . .
C6 C5 H5B 108.7 . .
H5A C5 H5B 107.6 . .
C7 C6 C5 112.9(2) . .
C7 C6 H6A 109.0 . .
C5 C6 H6A 109.0 . .
C7 C6 H6B 109.0 . .
C5 C6 H6B 109.0 . .
H6A C6 H6B 107.8 . .
C6 C7 H7A 109.5 . .
C6 C7 H7B 109.5 . .
H7A C7 H7B 109.5 . .
C6 C7 H7C 109.5 . .
H7A C7 H7C 109.5 . .
H7B C7 H7C 109.5 . .
C9 C8 B1 117.06(18) . .
C9 C8 H8A 108.0 . .
B1 C8 H8A 108.0 . .
C9 C8 H8B 108.0 . .
B1 C8 H8B 108.0 . .
H8A C8 H8B 107.3 . .
C10 C9 C8 114.06(19) . .
C10 C9 H9A 108.7 . .
C8 C9 H9A 108.7 . .
C10 C9 H9B 108.7 . .
C8 C9 H9B 108.7 . .
H9A C9 H9B 107.6 . .
C11 C10 C9 113.9(2) . .
C11 C10 H10A 108.8 . .
C9 C10 H10A 108.8 . .
C11 C10 H10B 108.8 . .
C9 C10 H10B 108.8 . .
H10A C10 H10B 107.7 . .
C10 C11 H11A 109.5 . .
C10 C11 H11B 109.5 . .
H11A C11 H11B 109.5 . .
C10 C11 H11C 109.5 . .
H11A C11 H11C 109.5 . .
H11B C11 H11C 109.5 . .
C13 C12 C16 107.02(18) . .
C13 C12 C2 126.44(19) . .
C16 C12 C2 126.51(19) . .
C13 C12 Fe1 69.17(13) . .
C16 C12 Fe1 69.59(12) . .
C2 C12 Fe1 124.85(15) . .
C14 C13 C12 108.3(2) . .
C14 C13 Fe1 69.75(13) . .
C12 C13 Fe1 69.90(12) . .
C14 C13 H13 125.8 . .
C12 C13 H13 125.8 . .
Fe1 C13 H13 126.1 . .
C15 C14 C13 108.0(2) . .
C15 C14 Fe1 69.89(13) . .
C13 C14 Fe1 69.31(13) . .
C15 C14 H14 126.0 . .
C13 C14 H14 126.0 . .
Fe1 C14 H14 126.3 . .
C14 C15 C16 108.28(19) . .
C14 C15 Fe1 69.60(13) . .
C16 C15 Fe1 69.81(12) . .
C14 C15 H15 125.9 . .
C16 C15 H15 125.9 . .
Fe1 C15 H15 126.3 . .
C15 C16 C12 108.40(19) . .
C15 C16 Fe1 69.66(12) . .
C12 C16 Fe1 69.45(12) . .
C15 C16 H16 125.8 . .
C12 C16 H16 125.8 . .
Fe1 C16 H16 126.7 . .
C18 C17 C21 107.8(2) . .
C18 C17 Fe1 70.32(15) . .
C21 C17 Fe1 69.55(14) . .
C18 C17 H17 126.1 . .
C21 C17 H17 126.1 . .
Fe1 C17 H17 125.6 . .
C19 C18 C17 108.0(2) . .
C19 C18 Fe1 69.92(14) . .
C17 C18 Fe1 69.16(14) . .
C19 C18 H18 126.0 . .
C17 C18 H18 126.0 . .
Fe1 C18 H18 126.5 . .
C18 C19 C20 108.0(2) . .
C18 C19 Fe1 69.75(14) . .
C20 C19 Fe1 69.45(14) . .
C18 C19 H19 126.0 . .
C20 C19 H19 126.0 . .
Fe1 C19 H19 126.4 . .
C21 C20 C19 108.1(2) . .
C21 C20 Fe1 69.43(15) . .
C19 C20 Fe1 70.12(14) . .
C21 C20 H20 126.0 . .
C19 C20 H20 126.0 . .
Fe1 C20 H20 126.1 . .
C20 C21 C17 108.2(2) . .
C20 C21 Fe1 70.18(15) . .
C17 C21 Fe1 69.65(15) . .
C20 C21 H21 125.9 . .
C17 C21 H21 125.9 . .
Fe1 C21 H21 125.8 . .
N3 C22 C23 110.8(2) . .
N3 C22 H22 124.6 . .
C23 C22 H22 124.6 . .
C22 C23 C24 103.48(18) . .
C22 C23 C33 128.1(2) . .
C24 C23 C33 128.3(2) . .
N4 C24 C23 110.0(2) . .
N4 C24 H24 125.0 . .
C23 C24 H24 125.0 . .
C26 C25 B2 117.6(2) . .
C26 C25 H25A 107.9 . .
B2 C25 H25A 107.9 . .
C26 C25 H25B 107.9 . .
B2 C25 H25B 107.9 . .
H25A C25 H25B 107.2 . .
C25 C26 C27 114.8(2) . .
C25 C26 H26A 108.6 . .
C27 C26 H26A 108.6 . .
C25 C26 H26B 108.6 . .
C27 C26 H26B 108.6 . .
H26A C26 H26B 107.5 . .
C28 C27 C26 113.7(3) . .
C28 C27 H27A 108.8 . .
C26 C27 H27A 108.8 . .
C28 C27 H27B 108.8 . .
C26 C27 H27B 108.8 . .
H27A C27 H27B 107.7 . .
C27 C28 H28A 109.5 . .
C27 C28 H28B 109.5 . .
H28A C28 H28B 109.5 . .
C27 C28 H28C 109.5 . .
H28A C28 H28C 109.5 . .
H28B C28 H28C 109.5 . .
C30 C29 B2 118.9(2) . .
C30 C29 H29A 107.6 . .
B2 C29 H29A 107.6 . .
C30 C29 H29B 107.6 . .
B2 C29 H29B 107.6 . .
H29A C29 H29B 107.0 . .
C29 C30 C31 114.0(2) . .
C29 C30 H30A 108.7 . .
C31 C30 H30A 108.7 . .
C29 C30 H30B 108.7 . .
C31 C30 H30B 108.7 . .
H30A C30 H30B 107.6 . .
C32 C31 C30 112.6(3) . .
C32 C31 H31A 109.1 . .
C30 C31 H31A 109.1 . .
C32 C31 H31B 109.1 . .
C30 C31 H31B 109.1 . .
H31A C31 H31B 107.8 . .
C31 C32 H32A 109.5 . .
C31 C32 H32B 109.5 . .
H32A C32 H32B 109.5 . .
C31 C32 H32C 109.5 . .
H32A C32 H32C 109.5 . .
H32B C32 H32C 109.5 . .
C34 C33 C37 107.28(19) . .
C34 C33 C23 126.8(2) . .
C37 C33 C23 125.8(2) . .
C34 C33 Fe2 69.51(12) . .
C37 C33 Fe2 69.41(12) . .
C23 C33 Fe2 123.06(14) . .
C33 C34 C35 108.4(2) . .
C33 C34 Fe2 69.71(12) . .
C35 C34 Fe2 69.70(13) . .
C33 C34 H34 125.8 . .
C35 C34 H34 125.8 . .
Fe2 C34 H34 126.4 . .
C36 C35 C34 108.1(2) . .
C36 C35 Fe2 69.61(13) . .
C34 C35 Fe2 69.35(13) . .
C36 C35 H35 126.0 . .
C34 C35 H35 126.0 . .
Fe2 C35 H35 126.6 . .
C35 C36 C37 108.3(2) . .
C35 C36 Fe2 70.01(14) . .
C37 C36 Fe2 69.62(12) . .
C35 C36 H36 125.9 . .
C37 C36 H36 125.9 . .
Fe2 C36 H36 126.1 . .
C36 C37 C33 108.0(2) . .
C36 C37 Fe2 69.46(13) . .
C33 C37 Fe2 69.50(12) . .
C36 C37 H37 126.0 . .
C33 C37 H37 126.0 . .
Fe2 C37 H37 126.6 . .
C42 C38 C39 107.2(2) . .
C42 C38 Fe2 69.81(14) . .
C39 C38 Fe2 69.99(14) . .
C42 C38 H38 126.4 . .
C39 C38 H38 126.4 . .
Fe2 C38 H38 125.4 . .
C40 C39 C38 107.2(3) . .
C40 C39 Fe2 70.23(15) . .
C38 C39 Fe2 69.28(15) . .
C40 C39 H39 126.4 . .
C38 C39 H39 126.4 . .
Fe2 C39 H39 125.7 . .
C41 C40 C39 108.8(2) . .
C41 C40 Fe2 70.00(14) . .
C39 C40 Fe2 69.35(15) . .
C41 C40 H40 125.6 . .
C39 C40 H40 125.6 . .
Fe2 C40 H40 126.6 . .
C40 C41 C42 108.1(2) . .
C40 C41 Fe2 70.48(15) . .
C42 C41 Fe2 69.46(14) . .
C40 C41 H41 126.0 . .
C42 C41 H41 126.0 . .
Fe2 C41 H41 125.7 . .
C41 C42 C38 108.7(2) . .
C41 C42 Fe2 70.46(14) . .
C38 C42 Fe2 69.68(14) . .
C41 C42 H42 125.6 . .
C38 C42 H42 125.6 . .
Fe2 C42 H42 125.8 . .

loop_
_geom_bond_atom_site_label_1
_geom_bond_atom_site_label_2
_geom_bond_distance
_geom_bond_site_symmetry_2
Fe1 C21 2.030(3) .
Fe1 C13 2.030(2) .
Fe1 C17 2.031(2) .
Fe1 C14 2.036(2) .
Fe1 C20 2.040(2) .
Fe1 C12 2.040(2) .
Fe1 C15 2.040(2) .
Fe1 C16 2.042(2) .
Fe1 C18 2.046(2) .
Fe1 C19 2.048(2) .
Fe2 C38 2.024(2) .
Fe2 C42 2.025(2) .
Fe2 C39 2.033(3) .
Fe2 C36 2.035(2) .
Fe2 C34 2.035(2) .
Fe2 C37 2.037(2) .
Fe2 C33 2.038(2) .
Fe2 C41 2.038(2) .
Fe2 C35 2.040(2) .
Fe2 C40 2.045(2) .
B1 N1 1.586(3) 2_666
B1 N2 1.588(3) .
B1 C4 1.608(3) .
B1 C8 1.625(3) .
B2 N3 1.581(3) .
B2 N4 1.585(3) 2_675
B2 C29 1.608(3) .
B2 C25 1.614(3) .
N1 C3 1.342(3) .
N1 N2 1.359(2) .
N1 B1 1.586(3) 2_666
N2 C1 1.343(3) .
N3 C22 1.340(3) .
N3 N4 1.343(2) .
N4 C24 1.344(3) .
N4 B2 1.585(3) 2_675
C1 C2 1.387(3) .
C1 H1 0.9500 .
C2 C3 1.386(3) .
C2 C12 1.463(3) .
C3 H3 0.9500 .
C4 C5 1.521(3) .
C4 H4A 0.9900 .
C4 H4B 0.9900 .
C5 C6 1.529(3) .
C5 H5A 0.9900 .
C5 H5B 0.9900 .
C6 C7 1.514(3) .
C6 H6A 0.9900 .
C6 H6B 0.9900 .
C7 H7A 0.9800 .
C7 H7B 0.9800 .
C7 H7C 0.9800 .
C8 C9 1.523(3) .
C8 H8A 0.9900 .
C8 H8B 0.9900 .
C9 C10 1.520(3) .
C9 H9A 0.9900 .
C9 H9B 0.9900 .
C10 C11 1.517(3) .
C10 H10A 0.9900 .
C10 H10B 0.9900 .
C11 H11A 0.9800 .
C11 H11B 0.9800 .
C11 H11C 0.9800 .
C12 C13 1.423(3) .
C12 C16 1.428(3) .
C13 C14 1.422(3) .
C13 H13 0.9500 .
C14 C15 1.411(3) .
C14 H14 0.9500 .
C15 C16 1.414(3) .
C15 H15 0.9500 .
C16 H16 0.9500 .
C17 C18 1.412(4) .
C17 C21 1.415(4) .
C17 H17 0.9500 .
C18 C19 1.411(4) .
C18 H18 0.9500 .
C19 C20 1.413(3) .
C19 H19 0.9500 .
C20 C21 1.405(4) .
C20 H20 0.9500 .
C21 H21 0.9500 .
C22 C23 1.374(3) .
C22 H22 0.9500 .
C23 C24 1.384(3) .
C23 C33 1.467(3) .
C24 H24 0.9500 .
C25 C26 1.516(3) .
C25 H25A 0.9900 .
C25 H25B 0.9900 .
C26 C27 1.517(4) .
C26 H26A 0.9900 .
C26 H26B 0.9900 .
C27 C28 1.507(5) .
C27 H27A 0.9900 .
C27 H27B 0.9900 .
C28 H28A 0.9800 .
C28 H28B 0.9800 .
C28 H28C 0.9800 .
C29 C30 1.511(3) .
C29 H29A 0.9900 .
C29 H29B 0.9900 .
C30 C31 1.528(4) .
C30 H30A 0.9900 .
C30 H30B 0.9900 .
C31 C32 1.511(4) .
C31 H31A 0.9900 .
C31 H31B 0.9900 .
C32 H32A 0.9800 .
C32 H32B 0.9800 .
C32 H32C 0.9800 .
C33 C34 1.419(3) .
C33 C37 1.430(3) .
C34 C35 1.426(3) .
C34 H34 0.9500 .
C35 C36 1.406(4) .
C35 H35 0.9500 .
C36 C37 1.423(3) .
C36 H36 0.9500 .
C37 H37 0.9500 .
C38 C42 1.402(4) .
C38 C39 1.412(4) .
C38 H38 0.9500 .
C39 C40 1.409(4) .
C39 H39 0.9500 .
C40 C41 1.380(4) .
C40 H40 0.9500 .
C41 C42 1.393(4) .
C41 H41 0.9500 .
C42 H42 0.9500 .

loop_
_geom_torsion_atom_site_label_1
_geom_torsion_atom_site_label_2
_geom_torsion_atom_site_label_3
_geom_torsion_atom_site_label_4
_geom_torsion
_geom_torsion_site_symmetry_1
_geom_torsion_site_symmetry_4
C3 N1 N2 C1 -0.6(2) . .
B1 N1 N2 C1 -165.43(19) 2_666 .
C3 N1 N2 B1 -163.22(19) . .
B1 N1 N2 B1 32.0(3) 2_666 .
N1 B1 N2 C1 173.30(19) 2_666 .
C4 B1 N2 C1 55.7(3) . .
C8 B1 N2 C1 -70.1(2) . .
N1 B1 N2 N1 -26.9(3) 2_666 .
C4 B1 N2 N1 -144.56(19) . .
C8 B1 N2 N1 89.7(2) . .
N4 B2 N3 C22 -178.68(19) 2_675 .
C29 B2 N3 C22 -58.9(3) . .
C25 B2 N3 C22 64.2(3) . .
N4 B2 N3 N4 5.1(3) 2_675 .
C29 B2 N3 N4 124.8(2) . .
C25 B2 N3 N4 -112.0(2) . .
C22 N3 N4 C24 0.1(2) . .
B2 N3 N4 C24 176.8(2) . .
C22 N3 N4 B2 177.1(2) . 2_675
B2 N3 N4 B2 -6.1(4) . 2_675
N1 N2 C1 C2 0.7(2) . .
B1 N2 C1 C2 163.44(19) . .
N2 C1 C2 C3 -0.5(2) . .
N2 C1 C2 C12 178.3(2) . .
N2 N1 C3 C2 0.3(2) . .
B1 N1 C3 C2 164.81(19) 2_666 .
C1 C2 C3 N1 0.1(2) . .
C12 C2 C3 N1 -178.7(2) . .
N1 B1 C4 C5 -60.1(2) 2_666 .
N2 B1 C4 C5 54.5(2) . .
C8 B1 C4 C5 175.83(18) . .
B1 C4 C5 C6 173.04(18) . .
C4 C5 C6 C7 177.7(2) . .
N1 B1 C8 C9 -69.8(2) 2_666 .
N2 B1 C8 C9 177.15(17) . .
C4 B1 C8 C9 54.0(2) . .
B1 C8 C9 C10 -172.65(19) . .
C8 C9 C10 C11 -178.6(2) . .
C3 C2 C12 C13 11.4(4) . .
C1 C2 C12 C13 -167.1(2) . .
C3 C2 C12 C16 -170.8(2) . .
C1 C2 C12 C16 10.7(4) . .
C3 C2 C12 Fe1 99.9(2) . .
C1 C2 C12 Fe1 -78.5(3) . .
C21 Fe1 C12 C13 159.45(14) . .
C17 Fe1 C12 C13 117.45(15) . .
C14 Fe1 C12 C13 -37.68(14) . .
C20 Fe1 C12 C13 -169.7(2) . .
C15 Fe1 C12 C13 -81.24(15) . .
C16 Fe1 C12 C13 -118.41(18) . .
C18 Fe1 C12 C13 76.73(17) . .
C19 Fe1 C12 C13 47.9(3) . .
C21 Fe1 C12 C16 -82.13(16) . .
C13 Fe1 C12 C16 118.41(18) . .
C17 Fe1 C12 C16 -124.14(14) . .
C14 Fe1 C12 C16 80.74(14) . .
C20 Fe1 C12 C16 -51.3(3) . .
C15 Fe1 C12 C16 37.17(13) . .
C18 Fe1 C12 C16 -164.85(14) . .
C19 Fe1 C12 C16 166.3(3) . .
C21 Fe1 C12 C2 38.8(2) . .
C13 Fe1 C12 C2 -120.6(2) . .
C17 Fe1 C12 C2 -3.2(2) . .
C14 Fe1 C12 C2 -158.3(2) . .
C20 Fe1 C12 C2 69.7(3) . .
C15 Fe1 C12 C2 158.1(2) . .
C16 Fe1 C12 C2 121.0(2) . .
C18 Fe1 C12 C2 -43.9(2) . .
C19 Fe1 C12 C2 -72.7(4) . .
C16 C12 C13 C14 -0.2(3) . .
C2 C12 C13 C14 178.0(2) . .
Fe1 C12 C13 C14 59.36(17) . .
C16 C12 C13 Fe1 -59.56(15) . .
C2 C12 C13 Fe1 118.6(2) . .
C21 Fe1 C13 C14 -166.7(2) . .
C17 Fe1 C13 C14 160.57(15) . .
C20 Fe1 C13 C14 46.9(4) . .
C12 Fe1 C13 C14 -119.5(2) . .
C15 Fe1 C13 C14 -37.50(14) . .
C16 Fe1 C13 C14 -81.20(15) . .
C18 Fe1 C13 C14 118.33(15) . .
C19 Fe1 C13 C14 77.56(18) . .
C21 Fe1 C13 C12 -47.3(3) . .
C17 Fe1 C13 C12 -79.94(16) . .
C14 Fe1 C13 C12 119.5(2) . .
C20 Fe1 C13 C12 166.4(3) . .
C15 Fe1 C13 C12 81.99(14) . .
C16 Fe1 C13 C12 38.29(12) . .
C18 Fe1 C13 C12 -122.18(14) . .
C19 Fe1 C13 C12 -162.95(13) . .
C12 C13 C14 C15 0.0(3) . .
Fe1 C13 C14 C15 59.43(17) . .
C12 C13 C14 Fe1 -59.45(16) . .
C21 Fe1 C14 C15 42.9(4) . .
C13 Fe1 C14 C15 -119.28(19) . .
C17 Fe1 C14 C15 -164.3(2) . .
C20 Fe1 C14 C15 76.70(16) . .
C12 Fe1 C14 C15 -81.61(14) . .
C16 Fe1 C14 C15 -37.47(12) . .
C18 Fe1 C14 C15 160.75(14) . .
C19 Fe1 C14 C15 118.30(14) . .
C21 Fe1 C14 C13 162.1(3) . .
C17 Fe1 C14 C13 -45.0(3) . .
C20 Fe1 C14 C13 -164.02(14) . .
C12 Fe1 C14 C13 37.67(14) . .
C15 Fe1 C14 C13 119.28(19) . .
C16 Fe1 C14 C13 81.81(14) . .
C18 Fe1 C14 C13 -79.96(17) . .
C19 Fe1 C14 C13 -122.42(15) . .
C13 C14 C15 C16 0.2(3) . .
Fe1 C14 C15 C16 59.30(16) . .
C13 C14 C15 Fe1 -59.06(17) . .
C21 Fe1 C15 C14 -165.12(14) . .
C13 Fe1 C15 C14 37.89(13) . .
C17 Fe1 C15 C14 159.5(3) . .
C20 Fe1 C15 C14 -123.30(14) . .
C12 Fe1 C15 C14 82.00(14) . .
C16 Fe1 C15 C14 119.55(19) . .
C18 Fe1 C15 C14 -45.7(3) . .
C19 Fe1 C15 C14 -80.73(16) . .
C21 Fe1 C15 C16 75.33(17) . .
C13 Fe1 C15 C16 -81.66(14) . .
C17 Fe1 C15 C16 39.9(4) . .
C14 Fe1 C15 C16 -119.55(19) . .
C20 Fe1 C15 C16 117.15(14) . .
C12 Fe1 C15 C16 -37.56(13) . .
C18 Fe1 C15 C16 -165.2(2) . .
C19 Fe1 C15 C16 159.71(13) . .
C14 C15 C16 C12 -0.4(3) . .
Fe1 C15 C16 C12 58.81(15) . .
C14 C15 C16 Fe1 -59.17(16) . .
C13 C12 C16 C15 0.3(2) . .
C2 C12 C16 C15 -177.8(2) . .
Fe1 C12 C16 C15 -58.94(15) . .
C13 C12 C16 Fe1 59.28(16) . .
C2 C12 C16 Fe1 -118.9(2) . .
C21 Fe1 C16 C15 -123.94(15) . .
C13 Fe1 C16 C15 81.64(15) . .
C17 Fe1 C16 C15 -165.81(15) . .
C14 Fe1 C16 C15 37.45(14) . .
C20 Fe1 C16 C15 -81.89(17) . .
C12 Fe1 C16 C15 119.90(19) . .
C18 Fe1 C16 C15 162.0(3) . .
C19 Fe1 C16 C15 -48.8(3) . .
C21 Fe1 C16 C12 116.16(14) . .
C13 Fe1 C16 C12 -38.27(12) . .
C17 Fe1 C16 C12 74.29(17) . .
C14 Fe1 C16 C12 -82.45(14) . .
C20 Fe1 C16 C12 158.21(14) . .
C15 Fe1 C16 C12 -119.90(19) . .
C18 Fe1 C16 C12 42.1(4) . .
C19 Fe1 C16 C12 -168.7(2) . .
C21 Fe1 C17 C18 118.7(2) . .
C13 Fe1 C17 C18 -81.26(18) . .
C14 Fe1 C17 C18 -48.9(3) . .
C20 Fe1 C17 C18 81.13(17) . .
C12 Fe1 C17 C18 -123.48(16) . .
C15 Fe1 C17 C18 165.1(3) . .
C16 Fe1 C17 C18 -164.57(15) . .
C19 Fe1 C17 C18 37.43(16) . .
C13 Fe1 C17 C21 160.07(15) . .
C14 Fe1 C17 C21 -167.6(2) . .
C20 Fe1 C17 C21 -37.54(16) . .
C12 Fe1 C17 C21 117.85(16) . .
C15 Fe1 C17 C21 46.4(4) . .
C16 Fe1 C17 C21 76.75(19) . .
C18 Fe1 C17 C21 -118.7(2) . .
C19 Fe1 C17 C21 -81.25(17) . .
C21 C17 C18 C19 0.3(3) . .
Fe1 C17 C18 C19 -59.36(18) . .
C21 C17 C18 Fe1 59.70(17) . .
C21 Fe1 C18 C19 81.26(17) . .
C13 Fe1 C18 C19 -124.15(16) . .
C17 Fe1 C18 C19 119.4(2) . .
C14 Fe1 C18 C19 -81.66(18) . .
C20 Fe1 C18 C19 37.57(16) . .
C12 Fe1 C18 C19 -166.03(14) . .
C15 Fe1 C18 C19 -48.7(3) . .
C16 Fe1 C18 C19 162.1(3) . .
C21 Fe1 C18 C17 -38.13(17) . .
C13 Fe1 C18 C17 116.46(17) . .
C14 Fe1 C18 C17 158.95(16) . .
C20 Fe1 C18 C17 -81.82(18) . .
C12 Fe1 C18 C17 74.58(19) . .
C15 Fe1 C18 C17 -168.1(2) . .
C16 Fe1 C18 C17 42.7(4) . .
C19 Fe1 C18 C17 -119.4(2) . .
C17 C18 C19 C20 -0.2(3) . .
Fe1 C18 C19 C20 -59.12(17) . .
C17 C18 C19 Fe1 58.88(18) . .
C21 Fe1 C19 C18 -81.75(18) . .
C13 Fe1 C19 C18 74.61(19) . .
C17 Fe1 C19 C18 -37.60(16) . .
C14 Fe1 C19 C18 117.04(16) . .
C20 Fe1 C19 C18 -119.3(2) . .
C12 Fe1 C19 C18 38.3(4) . .
C15 Fe1 C19 C18 159.55(15) . .
C16 Fe1 C19 C18 -165.2(2) . .
C21 Fe1 C19 C20 37.60(16) . .
C13 Fe1 C19 C20 -166.04(15) . .
C17 Fe1 C19 C20 81.75(18) . .
C14 Fe1 C19 C20 -123.61(17) . .
C12 Fe1 C19 C20 157.6(3) . .
C15 Fe1 C19 C20 -81.10(19) . .
C16 Fe1 C19 C20 -45.8(3) . .
C18 Fe1 C19 C20 119.3(2) . .
C18 C19 C20 C21 0.0(3) . .
Fe1 C19 C20 C21 -59.27(17) . .
C18 C19 C20 Fe1 59.31(18) . .
C13 Fe1 C20 C21 159.4(3) . .
C17 Fe1 C20 C21 37.91(15) . .
C14 Fe1 C20 C21 -164.63(15) . .
C12 Fe1 C20 C21 -43.1(3) . .
C15 Fe1 C20 C21 -122.77(16) . .
C16 Fe1 C20 C21 -79.99(17) . .
C18 Fe1 C20 C21 81.72(17) . .
C19 Fe1 C20 C21 119.2(2) . .
C21 Fe1 C20 C19 -119.2(2) . .
C13 Fe1 C20 C19 40.2(4) . .
C17 Fe1 C20 C19 -81.29(17) . .
C14 Fe1 C20 C19 76.18(19) . .
C12 Fe1 C20 C19 -162.2(2) . .
C15 Fe1 C20 C19 118.04(16) . .
C16 Fe1 C20 C19 160.81(15) . .
C18 Fe1 C20 C19 -37.47(16) . .
C19 C20 C21 C17 0.2(3) . .
Fe1 C20 C21 C17 -59.53(18) . .
C19 C20 C21 Fe1 59.71(17) . .
C18 C17 C21 C20 -0.3(3) . .
Fe1 C17 C21 C20 59.86(18) . .
C18 C17 C21 Fe1 -60.18(18) . .
C13 Fe1 C21 C20 -164.8(2) . .
C17 Fe1 C21 C20 -119.1(2) . .
C14 Fe1 C21 C20 44.3(4) . .
C12 Fe1 C21 C20 161.33(14) . .
C15 Fe1 C21 C20 77.08(17) . .
C16 Fe1 C21 C20 118.36(15) . .
C18 Fe1 C21 C20 -81.26(16) . .
C19 Fe1 C21 C20 -37.64(15) . .
C13 Fe1 C21 C17 -45.7(3) . .
C14 Fe1 C21 C17 163.5(3) . .
C20 Fe1 C21 C17 119.1(2) . .
C12 Fe1 C21 C17 -79.53(17) . .
C15 Fe1 C21 C17 -163.78(15) . .
C16 Fe1 C21 C17 -122.50(16) . .
C18 Fe1 C21 C17 37.88(16) . .
C19 Fe1 C21 C17 81.50(17) . .
N4 N3 C22 C23 0.1(3) . .
B2 N3 C22 C23 -176.82(19) . .
N3 C22 C23 C24 -0.2(3) . .
N3 C22 C23 C33 176.0(2) . .
N3 N4 C24 C23 -0.2(2) . .
B2 N4 C24 C23 -177.31(19) 2_675 .
C22 C23 C24 N4 0.2(3) . .
C33 C23 C24 N4 -175.92(19) . .
N3 B2 C25 C26 60.3(2) . .
N4 B2 C25 C26 -54.5(3) 2_675 .
C29 B2 C25 C26 -177.28(19) . .
B2 C25 C26 C27 -179.9(2) . .
C25 C26 C27 C28 -175.1(3) . .
N3 B2 C29 C30 -56.4(3) . .
N4 B2 C29 C30 59.5(3) 2_675 .
C25 B2 C29 C30 -179.04(19) . .
B2 C29 C30 C31 -177.5(2) . .
C29 C30 C31 C32 178.1(2) . .
C22 C23 C33 C34 -174.1(2) . .
C24 C23 C33 C34 1.2(4) . .
C22 C23 C33 C37 1.2(4) . .
C24 C23 C33 C37 176.4(2) . .
C22 C23 C33 Fe2 -86.0(3) . .
C24 C23 C33 Fe2 89.2(3) . .
C38 Fe2 C33 C34 116.92(16) . .
C42 Fe2 C33 C34 158.62(15) . .
C39 Fe2 C33 C34 76.71(17) . .
C36 Fe2 C33 C34 -81.03(15) . .
C37 Fe2 C33 C34 -118.63(19) . .
C41 Fe2 C33 C34 -171.2(2) . .
C35 Fe2 C33 C34 -37.63(15) . .
C40 Fe2 C33 C34 52.4(4) . .
C38 Fe2 C33 C37 -124.45(15) . .
C42 Fe2 C33 C37 -82.75(16) . .
C39 Fe2 C33 C37 -164.66(15) . .
C36 Fe2 C33 C37 37.60(15) . .
C34 Fe2 C33 C37 118.63(19) . .
C41 Fe2 C33 C37 -52.6(3) . .
C35 Fe2 C33 C37 81.00(15) . .
C40 Fe2 C33 C37 171.0(3) . .
C38 Fe2 C33 C23 -4.4(2) . .
C42 Fe2 C33 C23 37.3(2) . .
C39 Fe2 C33 C23 -44.6(2) . .
C36 Fe2 C33 C23 157.6(2) . .
C34 Fe2 C33 C23 -121.3(2) . .
C37 Fe2 C33 C23 120.0(2) . .
C41 Fe2 C33 C23 67.4(3) . .
C35 Fe2 C33 C23 -159.0(2) . .
C40 Fe2 C33 C23 -69.0(4) . .
C37 C33 C34 C35 -0.2(3) . .
C23 C33 C34 C35 175.8(2) . .
Fe2 C33 C34 C35 59.17(16) . .
C37 C33 C34 Fe2 -59.37(15) . .
C23 C33 C34 Fe2 116.6(2) . .
C38 Fe2 C34 C33 -79.88(17) . .
C42 Fe2 C34 C33 -46.5(3) . .
C39 Fe2 C34 C33 -122.94(15) . .
C36 Fe2 C34 C33 82.40(15) . .
C37 Fe2 C34 C33 38.29(13) . .
C41 Fe2 C34 C33 165.5(4) . .
C35 Fe2 C34 C33 119.7(2) . .
C40 Fe2 C34 C33 -163.47(14) . .
C38 Fe2 C34 C35 160.46(17) . .
C42 Fe2 C34 C35 -166.1(2) . .
C39 Fe2 C34 C35 117.40(18) . .
C36 Fe2 C34 C35 -37.26(17) . .
C37 Fe2 C34 C35 -81.37(17) . .
C33 Fe2 C34 C35 -119.7(2) . .
C41 Fe2 C34 C35 45.8(5) . .
C40 Fe2 C34 C35 76.9(2) . .
C33 C34 C35 C36 -0.1(3) . .
Fe2 C34 C35 C36 59.03(17) . .
C33 C34 C35 Fe2 -59.18(16) . .
C38 Fe2 C35 C36 -163.8(2) . .
C42 Fe2 C35 C36 38.7(4) . .
C39 Fe2 C35 C36 158.97(16) . .
C34 Fe2 C35 C36 -119.6(2) . .
C37 Fe2 C35 C36 -37.84(14) . .
C33 Fe2 C35 C36 -82.10(15) . .
C41 Fe2 C35 C36 74.37(19) . .
C40 Fe2 C35 C36 115.52(16) . .
C38 Fe2 C35 C34 -44.2(3) . .
C42 Fe2 C35 C34 158.3(3) . .
C39 Fe2 C35 C34 -81.5(2) . .
C36 Fe2 C35 C34 119.6(2) . .
C37 Fe2 C35 C34 81.74(17) . .
C33 Fe2 C35 C34 37.48(15) . .
C41 Fe2 C35 C34 -166.05(16) . .
C40 Fe2 C35 C34 -124.91(17) . .
C34 C35 C36 C37 0.4(3) . .
Fe2 C35 C36 C37 59.31(16) . .
C34 C35 C36 Fe2 -58.87(17) . .
C38 Fe2 C36 C35 157.6(3) . .
C42 Fe2 C36 C35 -167.27(14) . .
C39 Fe2 C36 C35 -48.7(3) . .
C34 Fe2 C36 C35 37.77(14) . .
C37 Fe2 C36 C35 119.4(2) . .
C33 Fe2 C36 C35 81.66(15) . .
C41 Fe2 C36 C35 -125.95(15) . .
C40 Fe2 C36 C35 -84.31(18) . .
C38 Fe2 C36 C37 38.2(4) . .
C42 Fe2 C36 C37 73.32(17) . .
C39 Fe2 C36 C37 -168.1(2) . .
C34 Fe2 C36 C37 -81.64(15) . .
C33 Fe2 C36 C37 -37.75(14) . .
C41 Fe2 C36 C37 114.64(15) . .
C35 Fe2 C36 C37 -119.4(2) . .
C40 Fe2 C36 C37 156.28(16) . .
C35 C36 C37 C33 -0.6(3) . .
Fe2 C36 C37 C33 58.99(15) . .
C35 C36 C37 Fe2 -59.56(17) . .
C34 C33 C37 C36 0.5(2) . .
C23 C33 C37 C36 -175.55(19) . .
Fe2 C33 C37 C36 -58.96(15) . .
C34 C33 C37 Fe2 59.44(15) . .
C23 C33 C37 Fe2 -116.6(2) . .
C38 Fe2 C37 C36 -166.79(15) . .
C42 Fe2 C37 C36 -125.77(16) . .
C39 Fe2 C37 C36 164.2(3) . .
C34 Fe2 C37 C36 81.52(15) . .
C33 Fe2 C37 C36 119.5(2) . .
C41 Fe2 C37 C36 -84.23(17) . .
C35 Fe2 C37 C36 37.36(14) . .
C40 Fe2 C37 C36 -54.4(3) . .
C38 Fe2 C37 C33 73.68(17) . .
C42 Fe2 C37 C33 114.69(15) . .
C39 Fe2 C37 C33 44.7(4) . .
C36 Fe2 C37 C33 -119.5(2) . .
C34 Fe2 C37 C33 -38.01(13) . .
C41 Fe2 C37 C33 156.24(14) . .
C35 Fe2 C37 C33 -82.18(14) . .
C40 Fe2 C37 C33 -173.9(2) . .
C39 Fe2 C38 C42 -118.0(2) . .
C36 Fe2 C38 C42 45.9(4) . .
C34 Fe2 C38 C42 158.07(15) . .
C37 Fe2 C38 C42 75.22(18) . .
C33 Fe2 C38 C42 116.15(16) . .
C41 Fe2 C38 C42 -37.13(16) . .
C35 Fe2 C38 C42 -170.3(2) . .
C40 Fe2 C38 C42 -79.92(17) . .
C42 Fe2 C38 C39 118.0(2) . .
C36 Fe2 C38 C39 163.9(3) . .
C34 Fe2 C38 C39 -83.91(19) . .
C37 Fe2 C38 C39 -166.76(16) . .
C33 Fe2 C38 C39 -125.83(17) . .
C41 Fe2 C38 C39 80.89(18) . .
C35 Fe2 C38 C39 -52.3(3) . .
C40 Fe2 C38 C39 38.10(18) . .
C42 C38 C39 C40 -0.1(3) . .
Fe2 C38 C39 C40 -60.27(18) . .
C42 C38 C39 Fe2 60.17(17) . .
C38 Fe2 C39 C40 118.2(2) . .
C42 Fe2 C39 C40 79.94(19) . .
C36 Fe2 C39 C40 -49.8(3) . .
C34 Fe2 C39 C40 -127.61(17) . .
C37 Fe2 C39 C40 156.1(3) . .
C33 Fe2 C39 C40 -169.59(16) . .
C41 Fe2 C39 C40 36.48(17) . .
C35 Fe2 C39 C40 -84.61(19) . .
C42 Fe2 C39 C38 -38.25(16) . .
C36 Fe2 C39 C38 -168.0(2) . .
C34 Fe2 C39 C38 114.20(16) . .
C37 Fe2 C39 C38 37.9(4) . .
C33 Fe2 C39 C38 72.22(19) . .
C41 Fe2 C39 C38 -81.71(18) . .
C35 Fe2 C39 C38 157.20(15) . .
C40 Fe2 C39 C38 -118.2(2) . .
C38 C39 C40 C41 0.6(3) . .
Fe2 C39 C40 C41 -59.07(18) . .
C38 C39 C40 Fe2 59.66(18) . .
C38 Fe2 C40 C41 81.80(18) . .
C42 Fe2 C40 C41 37.77(16) . .
C39 Fe2 C40 C41 120.2(2) . .
C36 Fe2 C40 C41 -81.26(19) . .
C34 Fe2 C40 C41 -167.50(15) . .
C37 Fe2 C40 C41 -42.5(3) . .
C33 Fe2 C40 C41 151.6(3) . .
C35 Fe2 C40 C41 -124.65(17) . .
C38 Fe2 C40 C39 -38.39(17) . .
C42 Fe2 C40 C39 -82.43(19) . .
C36 Fe2 C40 C39 158.54(17) . .
C34 Fe2 C40 C39 72.3(2) . .
C37 Fe2 C40 C39 -162.7(2) . .
C33 Fe2 C40 C39 31.4(4) . .
C41 Fe2 C40 C39 -120.2(2) . .
C35 Fe2 C40 C39 115.16(18) . .
C39 C40 C41 C42 -0.9(3) . .
Fe2 C40 C41 C42 -59.53(17) . .
C39 C40 C41 Fe2 58.67(19) . .
C38 Fe2 C41 C40 -81.44(18) . .
C42 Fe2 C41 C40 -118.9(2) . .
C39 Fe2 C41 C40 -37.28(17) . .
C36 Fe2 C41 C40 117.27(17) . .
C34 Fe2 C41 C40 39.8(5) . .
C37 Fe2 C41 C40 160.78(15) . .
C33 Fe2 C41 C40 -162.1(2) . .
C35 Fe2 C41 C40 76.0(2) . .
C38 Fe2 C41 C42 37.51(17) . .
C39 Fe2 C41 C42 81.66(18) . .
C36 Fe2 C41 C42 -123.78(17) . .
C34 Fe2 C41 C42 158.8(4) . .
C37 Fe2 C41 C42 -80.28(18) . .
C33 Fe2 C41 C42 -43.1(3) . .
C35 Fe2 C41 C42 -165.02(17) . .
C40 Fe2 C41 C42 118.9(2) . .
C40 C41 C42 C38 0.8(3) . .
Fe2 C41 C42 C38 -59.38(17) . .
C40 C41 C42 Fe2 60.17(18) . .
C39 C38 C42 C41 -0.4(3) . .
Fe2 C38 C42 C41 59.86(17) . .
C39 C38 C42 Fe2 -60.28(17) . .
C38 Fe2 C42 C41 -119.6(2) . .
C39 Fe2 C42 C41 -81.19(19) . .
C36 Fe2 C42 C41 76.08(19) . .
C34 Fe2 C42 C41 -167.3(2) . .
C37 Fe2 C42 C41 117.04(16) . .
C33 Fe2 C42 C41 159.99(15) . .
C35 Fe2 C42 C41 46.1(4) . .
C40 Fe2 C42 C41 -37.25(17) . .
C39 Fe2 C42 C38 38.46(16) . .
C36 Fe2 C42 C38 -164.28(15) . .
C34 Fe2 C42 C38 -47.7(3) . .
C37 Fe2 C42 C38 -123.31(16) . .
C33 Fe2 C42 C38 -80.36(17) . .
C41 Fe2 C42 C38 119.6(2) . .
C35 Fe2 C42 C38 165.7(4) . .
C40 Fe2 C42 C38 82.40(18) . .
